data_2224699
loop_
_publ_author_name
'Yu, Seung Man'
'Koo, Kyosang'
'Kim, Pan-Gi'
'Kim, Cheal'
'Kim, Youngmee'

_publ_section_title
;
 Tetra-\m-benzoato-bis{[4-(pyrrolidin-1-yl)pyridine]zinc(II)}
;
_journal_coeditor_code LH2962
_journal_issue 1
_journal_name_full 'Acta Crystallographica Section E'
_journal_page_first m61
_journal_page_last m62
_journal_paper_doi 10.1107/S1600536809052714
_journal_volume 66
_journal_year 2010
_chemical_formula_iupac '[Zn2 (C7 H5 O2)4 (C9 H12 N2)2]'
_chemical_formula_moiety 'C46 H44 N4 O8 Zn2'
_chemical_formula_sum 'C46 H44 N4 O8 Zn2'
_chemical_formula_weight 911.59
_chemical_name_systematic
;
Tetra-\m-benzoato-bis{[4-(pyrrolidin-1-yl)pyridine]zinc(II)}
;
_space_group_IT_number 14
_symmetry_cell_setting monoclinic
_symmetry_space_group_name_Hall '-P 2yn'
_symmetry_space_group_name_H-M 'P 1 21/n 1'
_atom_sites_solution_hydrogens geom
_atom_sites_solution_primary direct
_atom_sites_solution_secondary difmap
_audit_creation_method SHELXTL
_cell_angle_alpha 90.00
_cell_angle_beta 93.869(2)
_cell_angle_gamma 90.00
_cell_formula_units_Z 2
_cell_length_a 11.0021(11)
_cell_length_b 11.4303(11)
_cell_length_c 16.9508(16)
_cell_measurement_reflns_used 1481
_cell_measurement_temperature 293(2)
_cell_measurement_theta_max 19.21
_cell_measurement_theta_min 2.28
_cell_volume 2126.8(4)
_computing_cell_refinement 'SAINT (Bruker, 1997)'
_computing_data_collection 'SMART (Bruker, 1997)'
_computing_data_reduction 'SAINT (Bruker, 1997)'
_computing_molecular_graphics 'SHELXTL (Sheldrick, 2008)'
_computing_publication_material 'SHELXTL (Sheldrick, 2008)'
_computing_structure_refinement 'SHELXL97 (Sheldrick, 2008)'
_computing_structure_solution 'SHELXS97 (Sheldrick, 2008)'
_diffrn_ambient_temperature 293(2)
_diffrn_measured_fraction_theta_full 0.995
_diffrn_measured_fraction_theta_max 0.995
_diffrn_measurement_device_type 'Bruker SMART CCD'
_diffrn_measurement_method '\f and \w scans'
_diffrn_radiation_monochromator graphite
_diffrn_radiation_source 'fine-focus sealed tube'
_diffrn_radiation_type MoK\a
_diffrn_radiation_wavelength 0.71073
_diffrn_reflns_av_R_equivalents 0.0679
_diffrn_reflns_av_sigmaI/netI 0.1014
_diffrn_reflns_limit_h_max 13
_diffrn_reflns_limit_h_min -13
_diffrn_reflns_limit_k_max 14
_diffrn_reflns_limit_k_min -13
_diffrn_reflns_limit_l_max 20
_diffrn_reflns_limit_l_min -17
_diffrn_reflns_number 11271
_diffrn_reflns_theta_full 26.00
_diffrn_reflns_theta_max 26.00
_diffrn_reflns_theta_min 2.14
_exptl_absorpt_coefficient_mu 1.186
_exptl_absorpt_correction_T_max 0.988
_exptl_absorpt_correction_T_min 0.909
_exptl_absorpt_correction_type multi-scan
_exptl_absorpt_process_details '(SADABS; Bruker, 1997)'
_exptl_crystal_colour colorless
_exptl_crystal_density_diffrn 1.423
_exptl_crystal_density_method 'not measured'
_exptl_crystal_description plate
_exptl_crystal_F_000 944
_exptl_crystal_size_max 0.08
_exptl_crystal_size_mid 0.08
_exptl_crystal_size_min 0.01
_refine_diff_density_max 0.944
_refine_diff_density_min -0.709
_refine_ls_extinction_method none
_refine_ls_goodness_of_fit_ref 0.901
_refine_ls_hydrogen_treatment constr
_refine_ls_matrix_type full
_refine_ls_number_parameters 270
_refine_ls_number_reflns 4159
_refine_ls_number_restraints 7
_refine_ls_restrained_S_all 0.901
_refine_ls_R_factor_all 0.1044
_refine_ls_R_factor_gt 0.0533
_refine_ls_shift/su_max 0.000
_refine_ls_shift/su_mean 0.000
_refine_ls_structure_factor_coef Fsqd
_refine_ls_weighting_details 'calc w=1/[\s^2^(Fo^2^)+(0.1079P)^2^] where P=(Fo^2^+2Fc^2^)/3'
_refine_ls_weighting_scheme calc
_refine_ls_wR_factor_gt 0.1459
_refine_ls_wR_factor_ref 0.1790
_reflns_number_gt 2284
_reflns_number_total 4159
_reflns_threshold_expression I>2\s(I)
_cod_data_source_file lh2962.cif
_cod_data_source_block I
_cod_depositor_comments
;
The following automatic conversions were performed:
'_symmetry_cell_setting' value 'Monoclinic' changed to 'monoclinic'
according to '/home/saulius/struct/CIF-dictionaries/cif_core.dic'
dictionary named 'cif_core.dic' version 2.4.1 from 2010-06-29.

Automatic conversion script
Id: cif_fix_enum 1527 2010-12-29 10:47:43Z saulius 

The following automatic conversions were performed:

'_symmetry_cell_setting' value 'Monoclinic' changed to 'monoclinic'
according to /home/saulius/struct/CIF-dictionaries/cif_core.dic
dictionary named 'cif_core.dic' version 2.4.1 from 2010-06-29.

Automatic conversion script
Id: cif_fix_values 1715 2011-07-08 13:25:40Z adriana 
;
_cod_original_sg_symbol_H-M 'P 21/n'
_cod_database_code 2224699
_cod_database_fobs_code 2224699

loop_
_symmetry_equiv_pos_as_xyz
'x, y, z'
'-x+1/2, y+1/2, -z+1/2'
'-x, -y, -z'
'x-1/2, -y-1/2, z-1/2'

loop_
_atom_site_type_symbol
_atom_site_label
_atom_site_fract_x
_atom_site_fract_y
_atom_site_fract_z
_atom_site_U_iso_or_equiv
_atom_site_adp_type
_atom_site_calc_flag
_atom_site_refinement_flags
_atom_site_occupancy
_atom_site_disorder_assembly
_atom_site_disorder_group
Zn Zn1 0.11885(5) 0.44449(5) 0.02560(4) 0.0380(2) Uani d . 1 . .
O O11 0.1576(4) 0.5331(3) -0.0760(2) 0.0524(11) Uani d . 1 . .
O O12 0.0192(4) 0.3879(4) 0.1160(2) 0.0574(11) Uani d . 1 . .
O O21 0.1591(3) 0.5941(3) 0.0872(2) 0.0528(10) Uani d . 1 . .
O O22 0.0201(4) 0.3274(3) -0.0446(2) 0.0562(11) Uani d . 1 . .
N N31 0.2720(4) 0.3488(4) 0.0436(2) 0.0389(10) Uani d . 1 . .
N N32 0.5772(4) 0.1339(4) 0.0637(3) 0.0494(12) Uani d . 1 . .
C C11 0.0949(5) 0.5977(5) -0.1189(3) 0.0409(13) Uani d . 1 . .
C C12 0.1545(5) 0.6638(4) -0.1822(3) 0.0428(14) Uani d . 1 . .
C C13 0.2792(6) 0.6570(5) -0.1882(3) 0.0556(16) Uani d . 1 . .
H H13 0.3250 0.6061 -0.1554 0.067 Uiso calc R 1 . .
C C14 0.3364(7) 0.7242(6) -0.2419(4) 0.072(2) Uani d . 1 . .
H H14 0.4207 0.7224 -0.2436 0.086 Uiso calc R 1 . .
C C15 0.2653(9) 0.7955(7) -0.2942(5) 0.089(3) Uani d . 1 . .
H H15 0.3025 0.8385 -0.3325 0.107 Uiso calc R 1 . .
C C16 0.1429(8) 0.8024(6) -0.2898(4) 0.074(2) Uani d . 1 . .
H H16 0.0974 0.8523 -0.3236 0.089 Uiso calc R 1 . .
C C17 0.0854(6) 0.7365(5) -0.2356(3) 0.0542(15) Uani d . 1 . .
H H17 0.0011 0.7397 -0.2342 0.065 Uiso calc R 1 . .
C C21 0.0822(6) 0.6758(5) 0.0839(3) 0.0444(14) Uani d . 1 . .
C C22 0.1148(5) 0.7854(4) 0.1296(3) 0.0384(13) Uani d . 1 . .
C C23 0.0408(6) 0.8808(5) 0.1229(4) 0.0638(18) Uani d . 1 . .
H H23 -0.0297 0.8774 0.0894 0.077 Uiso calc R 1 . .
C C24 0.0676(7) 0.9824(6) 0.1645(5) 0.084(3) Uani d . 1 . .
H H24 0.0174 1.0476 0.1580 0.101 Uiso calc R 1 . .
C C25 0.1670(8) 0.9853(6) 0.2142(5) 0.082(2) Uani d . 1 . .
H H25 0.1835 1.0527 0.2438 0.098 Uiso calc R 1 . .
C C26 0.2463(7) 0.8915(6) 0.2234(4) 0.0710(19) Uani d . 1 . .
H H26 0.3159 0.8950 0.2576 0.085 Uiso calc R 1 . .
C C27 0.2173(6) 0.7926(5) 0.1794(4) 0.0579(17) Uani d . 1 . .
H H27 0.2695 0.7286 0.1838 0.069 Uiso calc R 1 . .
C C31 0.3724(5) 0.3727(5) 0.0069(3) 0.0455(14) Uani d . 1 A .
H H31 0.3719 0.4391 -0.0249 0.055 Uiso calc R 1 . .
C C32 0.4768(5) 0.3064(5) 0.0126(4) 0.0531(16) Uani d . 1 . .
H H32 0.5441 0.3287 -0.0142 0.064 Uiso calc R 1 A .
C C33 0.4810(5) 0.2046(5) 0.0591(3) 0.0422(13) Uani d . 1 A .
C C34 0.3747(5) 0.1802(5) 0.0984(4) 0.0517(16) Uani d . 1 . .
H H34 0.3719 0.1152 0.1312 0.062 Uiso calc R 1 A .
C C35 0.2759(5) 0.2528(5) 0.0879(3) 0.0478(15) Uani d . 1 A .
H H35 0.2066 0.2335 0.1136 0.057 Uiso calc R 1 . .
C C36 0.6859(5) 0.1549(5) 0.0198(4) 0.0573(17) Uani d D 1 A 1
H H36A 0.7297 0.2235 0.0398 0.069 Uiso calc PR 0.47(2) B 1
H H36B 0.6639 0.1656 -0.0361 0.069 Uiso calc PR 0.47(2) B 1
C C37 0.7631(14) 0.0439(11) 0.0341(9) 0.054(4) Uiso d PD 0.47(2) A 1
H H37A 0.7416 -0.0159 -0.0050 0.065 Uiso calc PR 0.47(2) B 1
H H37B 0.8495 0.0607 0.0340 0.065 Uiso calc PR 0.47(2) B 1
C C38 0.7273(7) 0.008(2) 0.1161(9) 0.067(6) Uiso d PD 0.47(2) A 1
H H38A 0.7685 0.0566 0.1567 0.080 Uiso calc PR 0.47(2) B 1
H H38B 0.7467 -0.0731 0.1268 0.080 Uiso calc PR 0.47(2) B 1
C C39 0.5882(5) 0.0289(5) 0.1122(4) 0.0607(18) Uani d D 1 A 1
H H39A 0.5441 -0.0362 0.0872 0.073 Uiso calc PR 0.47(2) B 1
H H39B 0.5595 0.0420 0.1643 0.073 Uiso calc PR 0.47(2) B 1
H H36C 0.7113 0.2360 0.0238 0.069 Uiso calc PR 0.53(2) B 2
H H36D 0.6710 0.1345 -0.0355 0.069 Uiso calc PR 0.53(2) B 2
C C37A 0.7824(9) 0.0733(12) 0.0611(11) 0.073(5) Uiso d PD 0.53(2) A 2
H H37C 0.8362 0.0425 0.0231 0.088 Uiso calc PR 0.53(2) B 2
H H37D 0.8310 0.1156 0.1016 0.088 Uiso calc PR 0.53(2) B 2
C C38A 0.7126(9) -0.0257(12) 0.0979(11) 0.063(5) Uiso d PD 0.53(2) A 2
H H38C 0.7539 -0.0514 0.1473 0.076 Uiso calc PR 0.53(2) B 2
H H38D 0.7034 -0.0919 0.0622 0.076 Uiso calc PR 0.53(2) B 2
H H39C 0.5231 -0.0254 0.0971 0.073 Uiso calc PR 0.53(2) B 2
H H39D 0.5839 0.0486 0.1676 0.073 Uiso calc PR 0.53(2) B 2

loop_
_atom_site_aniso_label
_atom_site_aniso_U_11
_atom_site_aniso_U_22
_atom_site_aniso_U_33
_atom_site_aniso_U_12
_atom_site_aniso_U_13
_atom_site_aniso_U_23
Zn1 0.0382(4) 0.0339(3) 0.0421(4) 0.0065(3) 0.0043(3) 0.0011(3)
O11 0.061(3) 0.051(2) 0.047(2) 0.011(2) 0.011(2) 0.017(2)
O12 0.055(3) 0.064(3) 0.056(3) 0.007(2) 0.016(2) 0.016(2)
O21 0.052(3) 0.040(2) 0.064(3) 0.007(2) -0.011(2) -0.010(2)
O22 0.054(3) 0.050(2) 0.063(3) -0.002(2) -0.010(2) -0.014(2)
N31 0.038(3) 0.038(2) 0.041(3) 0.005(2) 0.002(2) 0.005(2)
N32 0.043(3) 0.052(3) 0.053(3) 0.016(2) 0.006(2) 0.010(2)
C11 0.055(4) 0.034(3) 0.035(3) -0.005(3) 0.012(3) -0.003(2)
C12 0.053(4) 0.037(3) 0.039(3) -0.004(3) 0.012(3) -0.004(3)
C13 0.063(4) 0.061(4) 0.044(3) -0.008(3) 0.013(3) -0.005(3)
C14 0.073(5) 0.076(5) 0.068(5) -0.023(4) 0.027(4) -0.015(4)
C15 0.135(8) 0.071(5) 0.066(5) -0.035(5) 0.046(6) 0.000(4)
C16 0.109(7) 0.066(5) 0.046(4) -0.005(4) 0.004(4) 0.018(3)
C17 0.063(4) 0.051(4) 0.048(4) -0.004(3) -0.001(3) 0.008(3)
C21 0.062(4) 0.035(3) 0.037(3) -0.002(3) 0.017(3) 0.004(2)
C22 0.037(3) 0.041(3) 0.037(3) -0.007(2) 0.005(3) -0.005(2)
C23 0.047(4) 0.049(4) 0.096(5) 0.006(3) 0.003(4) -0.018(4)
C24 0.062(5) 0.060(5) 0.128(7) 0.012(4) -0.026(5) -0.038(5)
C25 0.103(7) 0.052(4) 0.093(6) -0.013(4) 0.022(5) -0.028(4)
C26 0.083(5) 0.068(5) 0.059(4) -0.015(4) -0.016(4) -0.013(4)
C27 0.080(5) 0.038(3) 0.054(4) 0.000(3) 0.000(4) 0.002(3)
C31 0.040(3) 0.046(3) 0.050(3) 0.003(3) 0.001(3) 0.015(3)
C32 0.048(4) 0.055(4) 0.058(4) 0.004(3) 0.016(3) 0.012(3)
C33 0.042(3) 0.041(3) 0.044(3) 0.009(3) 0.001(3) -0.001(3)
C34 0.053(4) 0.043(3) 0.061(4) 0.011(3) 0.012(3) 0.017(3)
C35 0.043(3) 0.043(3) 0.059(4) 0.005(3) 0.016(3) 0.011(3)
C36 0.047(4) 0.064(4) 0.062(4) 0.015(3) 0.013(3) 0.006(3)
C39 0.061(4) 0.050(4) 0.072(4) 0.017(3) 0.006(4) 0.009(3)
C36A 0.047(4) 0.064(4) 0.062(4) 0.015(3) 0.013(3) 0.006(3)
C39A 0.061(4) 0.050(4) 0.072(4) 0.017(3) 0.006(4) 0.009(3)

loop_
_atom_type_symbol
_atom_type_description
_atom_type_scat_dispersion_real
_atom_type_scat_dispersion_imag
_atom_type_scat_source
C C 0.0033 0.0016 'International Tables Vol C Tables 4.2.6.8 and 6.1.1.4'
H H 0.0000 0.0000 'International Tables Vol C Tables 4.2.6.8 and 6.1.1.4'
N N 0.0061 0.0033 'International Tables Vol C Tables 4.2.6.8 and 6.1.1.4'
O O 0.0106 0.0060 'International Tables Vol C Tables 4.2.6.8 and 6.1.1.4'
Zn Zn 0.2839 1.4301 'International Tables Vol C Tables 4.2.6.8 and 6.1.1.4'

loop_
_geom_angle_atom_site_label_1
_geom_angle_atom_site_label_2
_geom_angle_atom_site_label_3
_geom_angle_site_symmetry_1
_geom_angle_site_symmetry_3
_geom_angle
_geom_angle_publ_flag
N31 Zn1 O21 . . 103.14(17) ?
N31 Zn1 O12 . . 101.53(16) ?
O21 Zn1 O12 . . 89.46(17) ?
N31 Zn1 O22 . . 97.95(17) ?
O21 Zn1 O22 . . 158.90(16) ?
O12 Zn1 O22 . . 86.50(17) ?
N31 Zn1 O11 . . 100.06(16) ?
O21 Zn1 O11 . . 88.04(16) ?
O12 Zn1 O11 . . 158.27(16) ?
O22 Zn1 O11 . . 88.11(16) ?
N31 Zn1 Zn1 . 3_565 169.40(13) ?
O21 Zn1 Zn1 . 3_565 87.02(11) ?
O12 Zn1 Zn1 . 3_565 81.31(12) ?
O22 Zn1 Zn1 . 3_565 71.90(12) ?
O11 Zn1 Zn1 . 3_565 77.01(12) ?
C11 O11 Zn1 . . 130.8(4) ?
C11 O12 Zn1 3_565 . 124.6(4) ?
C21 O21 Zn1 . . 118.5(4) ?
C21 O22 Zn1 3_565 . 137.7(4) ?
C35 N31 C31 . . 115.9(4) ?
C35 N31 Zn1 . . 122.0(3) ?
C31 N31 Zn1 . . 122.0(4) ?
C33 N32 C39 . . 124.8(4) ?
C33 N32 C36 . . 122.8(5) ?
C39 N32 C36 . . 112.4(4) ?
O11 C11 O12 . 3_565 125.3(5) ?
O11 C11 C12 . . 118.4(5) ?
O12 C11 C12 3_565 . 116.3(5) ?
C13 C12 C17 . . 118.6(5) ?
C13 C12 C11 . . 120.5(6) ?
C17 C12 C11 . . 120.8(5) ?
C14 C13 C12 . . 121.2(7) ?
C14 C13 H13 . . 119.4 ?
C12 C13 H13 . . 119.4 ?
C13 C14 C15 . . 118.8(7) ?
C13 C14 H14 . . 120.6 ?
C15 C14 H14 . . 120.6 ?
C16 C15 C14 . . 120.8(6) ?
C16 C15 H15 . . 119.6 ?
C14 C15 H15 . . 119.6 ?
C15 C16 C17 . . 120.6(7) ?
C15 C16 H16 . . 119.7 ?
C17 C16 H16 . . 119.7 ?
C16 C17 C12 . . 119.9(6) ?
C16 C17 H17 . . 120.0 ?
C12 C17 H17 . . 120.0 ?
O21 C21 O22 . 3_565 124.9(5) ?
O21 C21 C22 . . 117.3(6) ?
O22 C21 C22 3_565 . 117.9(5) ?
C23 C22 C27 . . 118.0(5) ?
C23 C22 C21 . . 120.2(5) ?
C27 C22 C21 . . 121.8(5) ?
C22 C23 C24 . . 121.6(7) ?
C22 C23 H23 . . 119.2 ?
C24 C23 H23 . . 119.2 ?
C25 C24 C23 . . 118.8(7) ?
C25 C24 H24 . . 120.6 ?
C23 C24 H24 . . 120.6 ?
C24 C25 C26 . . 122.3(7) ?
C24 C25 H25 . . 118.9 ?
C26 C25 H25 . . 118.9 ?
C27 C26 C25 . . 117.0(7) ?
C27 C26 H26 . . 121.5 ?
C25 C26 H26 . . 121.5 ?
C22 C27 C26 . . 122.3(6) ?
C22 C27 H27 . . 118.8 ?
C26 C27 H27 . . 118.8 ?
N31 C31 C32 . . 124.7(5) ?
N31 C31 H31 . . 117.7 ?
C32 C31 H31 . . 117.7 ?
C31 C32 C33 . . 119.5(5) ?
C31 C32 H32 . . 120.2 ?
C33 C32 H32 . . 120.2 ?
N32 C33 C32 . . 122.2(5) ?
N32 C33 C34 . . 122.2(5) ?
C32 C33 C34 . . 115.6(5) ?
C35 C34 C33 . . 119.6(5) ?
C35 C34 H34 . . 120.2 ?
C33 C34 H34 . . 120.2 ?
N31 C35 C34 . . 124.7(5) ?
N31 C35 H35 . . 117.6 ?
C34 C35 H35 . . 117.6 ?
N32 C36 C37 . . 104.2(6) ?
N32 C36 H36A . . 110.9 ?
C37 C36 H36A . . 110.9 ?
N32 C36 H36B . . 110.9 ?
C37 C36 H36B . . 110.9 ?
H36A C36 H36B . . 108.9 ?
C38 C37 C36 . . 100.9(9) ?
C38 C37 H37A . . 111.6 ?
C36 C37 H37A . . 111.6 ?
C38 C37 H37B . . 111.6 ?
C36 C37 H37B . . 111.6 ?
H37A C37 H37B . . 109.4 ?
C37 C38 C39 . . 103.7(8) ?
C37 C38 H38A . . 111.0 ?
C39 C38 H38A . . 111.0 ?
C37 C38 H38B . . 111.0 ?
C39 C38 H38B . . 111.0 ?
H38A C38 H38B . . 109.0 ?
N32 C39 C38 . . 101.2(8) ?
N32 C39 H39A . . 111.5 ?
C38 C39 H39A . . 111.5 ?
N32 C39 H39B . . 111.5 ?
C38 C39 H39B . . 111.5 ?
H39A C39 H39B . . 109.3 ?
C38A C37A H37C . . 110.4 ?
C38A C37A H37D . . 110.4 ?
H37C C37A H37D . . 108.6 ?
C37A C38A H38C . . 111.0 ?
C37A C38A H38D . . 111.0 ?
H38C C38A H38D . . 109.0 ?

loop_
_geom_bond_atom_site_label_1
_geom_bond_atom_site_label_2
_geom_bond_site_symmetry_2
_geom_bond_distance
_geom_bond_publ_flag
Zn1 N31 . 2.014(4) ?
Zn1 O21 . 2.036(4) ?
Zn1 O12 . 2.048(4) ?
Zn1 O22 . 2.053(4) ?
Zn1 O11 . 2.068(4) ?
Zn1 Zn1 3_565 2.9826(12) ?
O11 C11 . 1.216(6) ?
O12 C11 3_565 1.270(6) ?
O21 C21 . 1.260(6) ?
O22 C21 3_565 1.268(7) ?
N31 C35 . 1.329(6) ?
N31 C31 . 1.333(6) ?
N32 C33 . 1.330(6) ?
N32 C39 . 1.454(7) ?
N32 C36 . 1.470(7) ?
C11 O12 3_565 1.270(6) ?
C11 C12 . 1.500(7) ?
C12 C13 . 1.384(8) ?
C12 C17 . 1.413(8) ?
C13 C14 . 1.375(8) ?
C13 H13 . 0.9300 ?
C14 C15 . 1.403(11) ?
C14 H14 . 0.9300 ?
C15 C16 . 1.356(10) ?
C15 H15 . 0.9300 ?
C16 C17 . 1.374(8) ?
C16 H16 . 0.9300 ?
C17 H17 . 0.9300 ?
C21 O22 3_565 1.268(7) ?
C21 C22 . 1.504(7) ?
C22 C23 . 1.361(8) ?
C22 C27 . 1.364(8) ?
C23 C24 . 1.380(9) ?
C23 H23 . 0.9300 ?
C24 C25 . 1.335(11) ?
C24 H24 . 0.9300 ?
C25 C26 . 1.384(11) ?
C25 H25 . 0.9300 ?
C26 C27 . 1.380(8) ?
C26 H26 . 0.9300 ?
C27 H27 . 0.9300 ?
C31 C32 . 1.374(7) ?
C31 H31 . 0.9300 ?
C32 C33 . 1.404(7) ?
C32 H32 . 0.9300 ?
C33 C34 . 1.412(7) ?
C34 C35 . 1.370(7) ?
C34 H34 . 0.9300 ?
C35 H35 . 0.9300 ?
C36 C37 . 1.536(7) ?
C36 H36A . 0.9700 ?
C36 H36B . 0.9700 ?
C37 C38 . 1.525(10) ?
C37 H37A . 0.9700 ?
C37 H37B . 0.9700 ?
C38 C39 . 1.545(7) ?
C38 H38A . 0.9700 ?
C38 H38B . 0.9700 ?
C39 H39A . 0.9700 ?
C39 H39B . 0.9700 ?
C37A C38A . 1.524(10) ?
C37A H37C . 0.9700 ?
C37A H37D . 0.9700 ?
C38A H38C . 0.9700 ?
C38A H38D . 0.9700 ?

loop_
_geom_torsion_atom_site_label_1
_geom_torsion_atom_site_label_2
_geom_torsion_atom_site_label_3
_geom_torsion_atom_site_label_4
_geom_torsion_site_symmetry_1
_geom_torsion_site_symmetry_2
_geom_torsion_site_symmetry_3
_geom_torsion_site_symmetry_4
_geom_torsion
_geom_torsion_publ_flag
N31 Zn1 O11 C11 . . . . 173.5(5) ?
O21 Zn1 O11 C11 . . . . -83.5(5) ?
O12 Zn1 O11 C11 . . . . 0.1(8) ?
O22 Zn1 O11 C11 . . . . 75.8(5) ?
Zn1 Zn1 O11 C11 3_565 . . . 3.9(5) ?
N31 Zn1 O12 C11 . . . 3_565 -162.7(4) ?
O21 Zn1 O12 C11 . . . 3_565 94.0(5) ?
O22 Zn1 O12 C11 . . . 3_565 -65.2(5) ?
O11 Zn1 O12 C11 . . . 3_565 10.7(8) ?
Zn1 Zn1 O12 C11 3_565 . . 3_565 7.0(4) ?
N31 Zn1 O21 C21 . . . . 176.1(4) ?
O12 Zn1 O21 C21 . . . . -82.2(4) ?
O22 Zn1 O21 C21 . . . . -3.3(7) ?
O11 Zn1 O21 C21 . . . . 76.2(4) ?
Zn1 Zn1 O21 C21 3_565 . . . -0.8(4) ?
N31 Zn1 O22 C21 . . . 3_565 -175.1(5) ?
O21 Zn1 O22 C21 . . . 3_565 4.4(8) ?
O12 Zn1 O22 C21 . . . 3_565 83.8(5) ?
O11 Zn1 O22 C21 . . . 3_565 -75.2(5) ?
Zn1 Zn1 O22 C21 3_565 . . 3_565 1.8(5) ?
O21 Zn1 N31 C35 . . . . 110.2(4) ?
O12 Zn1 N31 C35 . . . . 18.1(5) ?
O22 Zn1 N31 C35 . . . . -70.0(4) ?
O11 Zn1 N31 C35 . . . . -159.4(4) ?
Zn1 Zn1 N31 C35 3_565 . . . -86.5(8) ?
O21 Zn1 N31 C31 . . . . -75.2(5) ?
O12 Zn1 N31 C31 . . . . -167.3(4) ?
O22 Zn1 N31 C31 . . . . 104.7(4) ?
O11 Zn1 N31 C31 . . . . 15.2(5) ?
Zn1 Zn1 N31 C31 3_565 . . . 88.1(8) ?
Zn1 O11 C11 O12 . . . 3_565 -10.9(9) ?
Zn1 O11 C11 C12 . . . . 171.0(3) ?
O11 C11 C12 C13 . . . . -4.1(8) ?
O12 C11 C12 C13 3_565 . . . 177.6(5) ?
O11 C11 C12 C17 . . . . 177.5(5) ?
O12 C11 C12 C17 3_565 . . . -0.7(7) ?
C17 C12 C13 C14 . . . . 3.6(9) ?
C11 C12 C13 C14 . . . . -174.8(5) ?
C12 C13 C14 C15 . . . . -3.6(9) ?
C13 C14 C15 C16 . . . . 3.0(11) ?
C14 C15 C16 C17 . . . . -2.3(11) ?
C15 C16 C17 C12 . . . . 2.2(10) ?
C13 C12 C17 C16 . . . . -2.8(9) ?
C11 C12 C17 C16 . . . . 175.6(5) ?
Zn1 O21 C21 O22 . . . 3_565 0.0(7) ?
Zn1 O21 C21 C22 . . . . -179.7(3) ?
O21 C21 C22 C23 . . . . 174.1(5) ?
O22 C21 C22 C23 3_565 . . . -5.6(7) ?
O21 C21 C22 C27 . . . . -6.7(7) ?
O22 C21 C22 C27 3_565 . . . 173.6(5) ?
C27 C22 C23 C24 . . . . 0.3(9) ?
C21 C22 C23 C24 . . . . 179.5(6) ?
C22 C23 C24 C25 . . . . -2.0(12) ?
C23 C24 C25 C26 . . . . 2.4(13) ?
C24 C25 C26 C27 . . . . -1.0(12) ?
C23 C22 C27 C26 . . . . 1.1(9) ?
C21 C22 C27 C26 . . . . -178.1(5) ?
C25 C26 C27 C22 . . . . -0.8(10) ?
C35 N31 C31 C32 . . . . -0.5(9) ?
Zn1 N31 C31 C32 . . . . -175.5(5) ?
N31 C31 C32 C33 . . . . 0.8(10) ?
C39 N32 C33 C32 . . . . 178.5(6) ?
C36 N32 C33 C32 . . . . -1.1(9) ?
C39 N32 C33 C34 . . . . -3.7(9) ?
C36 N32 C33 C34 . . . . 176.7(6) ?
C31 C32 C33 N32 . . . . 176.6(6) ?
C31 C32 C33 C34 . . . . -1.3(9) ?
N32 C33 C34 C35 . . . . -176.4(6) ?
C32 C33 C34 C35 . . . . 1.6(9) ?
C31 N31 C35 C34 . . . . 0.8(9) ?
Zn1 N31 C35 C34 . . . . 175.8(5) ?
C33 C34 C35 N31 . . . . -1.4(10) ?
C33 N32 C36 C37 . . . . -172.3(9) ?
C39 N32 C36 C37 . . . . 8.1(10) ?
N32 C36 C37 C38 . . . . -30.5(16) ?
C36 C37 C38 C39 . . . . 42(2) ?
C33 N32 C39 C38 . . . . -162.0(9) ?
C36 N32 C39 C38 . . . . 17.6(10) ?
C37 C38 C39 N32 . . . . -36.8(17) ?
